data_7116878
loop_
_publ_author_name
'Kengo Asai'
'Aiko Fukazawa'
'Shigehiro Yamaguchi'

_publ_section_title
;
 A cyclic octithiophene containing beta,beta'-linkages
;
_journal_name_full Chem.Commun.
_journal_page_first 6096
_journal_paper_doi 10.1039/C5cc00570A
_journal_volume 51
_journal_year 2015
_chemical_formula_moiety 'C56 H72 S8 Si4'
_chemical_formula_sum 'C56 H72 S8 Si4'
_chemical_formula_weight 1113.97
_chemical_name_common cyclic8T
_chemical_name_systematic
;
?
;
_space_group_crystal_system monoclinic
_space_group_IT_number 15
_space_group_name_Hall '-C 2yc'
_space_group_name_H-M_alt 'C 1 2/c 1'
_symmetry_space_group_name_Hall '-C 2yc'
_symmetry_space_group_name_H-M 'C 1 2/c 1'
_atom_sites_solution_hydrogens geom
_atom_sites_solution_primary direct
_atom_sites_solution_secondary difmap
_audit_creation_method SHELXL-2013
_audit_update_record
;
2015-01-15 deposited with the CCDC.
2015-03-01 downloaded from the CCDC.
;
_cell_angle_alpha 90
_cell_angle_beta 115.408(5)
_cell_angle_gamma 90
_cell_formula_units_Z 4
_cell_length_a 43.196(17)
_cell_length_b 6.377(2)
_cell_length_c 24.5113(10)
_cell_measurement_reflns_used 4238
_cell_measurement_temperature 123(2)
_cell_measurement_theta_max 30.2
_cell_measurement_theta_min 1.7
_cell_volume 6099(3)
_computing_structure_refinement 'SHELXL-2013 (Sheldrick, 2013)'
_computing_structure_solution 'SHELXS-2013 (Sheldrick, 2013)'
_diffrn_ambient_temperature 123(2)
_diffrn_measured_fraction_theta_full 0.995
_diffrn_measured_fraction_theta_max 0.994
_diffrn_radiation_type MoK\a
_diffrn_radiation_wavelength 0.71075
_diffrn_reflns_av_R_equivalents 0.0566
_diffrn_reflns_av_unetI/netI 0.0548
_diffrn_reflns_Laue_measured_fraction_full 0.995
_diffrn_reflns_Laue_measured_fraction_max 0.994
_diffrn_reflns_limit_h_max 56
_diffrn_reflns_limit_h_min -56
_diffrn_reflns_limit_k_max 8
_diffrn_reflns_limit_k_min -8
_diffrn_reflns_limit_l_max 31
_diffrn_reflns_limit_l_min -31
_diffrn_reflns_number 29857
_diffrn_reflns_point_group_measured_fraction_full 0.995
_diffrn_reflns_point_group_measured_fraction_max 0.994
_diffrn_reflns_theta_full 25.242
_diffrn_reflns_theta_max 27.500
_diffrn_reflns_theta_min 1.681
_exptl_absorpt_coefficient_mu 0.406
_exptl_absorpt_correction_T_max 1.000
_exptl_absorpt_correction_T_min 0.724
_exptl_absorpt_correction_type multi-scan
_exptl_absorpt_process_details 'Jacobson, R. (1998) Private communication'
_exptl_crystal_colour colorless
_exptl_crystal_density_diffrn 1.213
_exptl_crystal_density_method 'not measured'
_exptl_crystal_description chip
_exptl_crystal_F_000 2368
_exptl_crystal_recrystallization_method 'Re-crystallisation from solvent: 1-methylnaphthalene'
_exptl_crystal_size_max 0.140
_exptl_crystal_size_mid 0.020
_exptl_crystal_size_min 0.010
_refine_diff_density_max 1.295
_refine_diff_density_min -0.886
_refine_diff_density_rms 0.159
_refine_ls_extinction_method none
_refine_ls_goodness_of_fit_ref 1.115
_refine_ls_hydrogen_treatment none
_refine_ls_matrix_type full
_refine_ls_number_parameters 317
_refine_ls_number_reflns 6967
_refine_ls_number_restraints 0
_refine_ls_restrained_S_all 1.115
_refine_ls_R_factor_all 0.0911
_refine_ls_R_factor_gt 0.0617
_refine_ls_shift/su_max 0.001
_refine_ls_shift/su_mean 0.000
_refine_ls_structure_factor_coef Fsqd
_refine_ls_weighting_details 'w=1/[s^2^(Fo^2^)+(0.1392P)^2^] where P=(Fo^2^+2Fc^2^)/3'
_refine_ls_weighting_scheme calc
_refine_ls_wR_factor_gt 0.1710
_refine_ls_wR_factor_ref 0.2189
_reflns_Friedel_coverage 0.000
_reflns_number_gt 5057
_reflns_number_total 6967
_reflns_threshold_expression 'I > 2\s(I)'
_cod_data_source_file c5cc00570a2.cif
_cod_data_source_block dim2
_cod_database_code 7116878
_shelx_space_group_comment
;
The symmetry employed for this shelxl refinement is uniquely defined
by the following loop, which should always be used as a source of
symmetry information in preference to the above space-group names.
They are only intended as comments.
;
_shelx_estimated_absorpt_t_min 0.945
_shelx_estimated_absorpt_t_max 0.996
_shelxl_version_number 2013-4

loop_
_space_group_symop_operation_xyz
'x, y, z'
'-x, y, -z+1/2'
'x+1/2, y+1/2, z'
'-x+1/2, y+1/2, -z+1/2'
'-x, -y, -z'
'x, -y, z-1/2'
'-x+1/2, -y+1/2, -z'
'x+1/2, -y+1/2, z-1/2'

loop_
_atom_site_label
_atom_site_type_symbol
_atom_site_fract_x
_atom_site_fract_y
_atom_site_fract_z
_atom_site_U_iso_or_equiv
_atom_site_adp_type
_atom_site_occupancy
_atom_site_site_symmetry_order
_atom_site_calc_flag
_atom_site_refinement_flags_posn
_atom_site_refinement_flags_adp
S1 S 0.44149(2) 0.00542(12) -0.06507(4) 0.0216(2) Uani 1 1 d . .
C1 C 0.41630(8) 0.1682(5) -0.04421(15) 0.0225(7) Uani 1 1 d . .
C2 C 0.42733(8) 0.3734(5) -0.03963(16) 0.0249(7) Uani 1 1 d . .
H2 H 0.4168 0.4867 -0.0289 0.030 Uiso 1 1 calc R U
C3 C 0.45630(8) 0.3970(5) -0.05271(14) 0.0227(7) Uani 1 1 d . .
H3 H 0.4671 0.5278 -0.0515 0.027 Uiso 1 1 calc R U
C4 C 0.46700(8) 0.2108(5) -0.06719(13) 0.0193(6) Uani 1 1 d . .
S2 S 0.49432(2) 0.08073(12) 0.09554(4) 0.0225(2) Uani 1 1 d . .
C5 C 0.45601(8) 0.0012(5) 0.09628(14) 0.0207(6) Uani 1 1 d . .
C6 C 0.45128(8) -0.2105(5) 0.08611(15) 0.0232(7) Uani 1 1 d . .
H6 H 0.4319 -0.2839 0.0851 0.028 Uiso 1 1 calc R U
C7 C 0.47815(8) -0.3085(5) 0.07725(15) 0.0238(7) Uani 1 1 d . .
H7 H 0.4787 -0.4545 0.0699 0.029 Uiso 1 1 calc R U
C8 C 0.50340(8) -0.1714(5) 0.08029(14) 0.0192(6) Uani 1 1 d . .
S3 S 0.35914(2) -0.08387(13) -0.09155(4) 0.0256(2) Uani 1 1 d . .
C9 C 0.33434(8) -0.1300(5) -0.05295(16) 0.0271(7) Uani 1 1 d . .
C10 C 0.34805(8) -0.0199(5) 0.00063(15) 0.0249(7) Uani 1 1 d . .
H10 H 0.3378 -0.0199 0.0280 0.030 Uiso 1 1 calc R U
C11 C 0.37889(8) 0.0949(5) 0.01222(14) 0.0218(6) Uani 1 1 d . .
C12 C 0.38759(8) 0.0787(5) -0.03590(14) 0.0221(6) Uani 1 1 d . .
S4 S 0.44903(2) 0.30087(13) 0.17259(4) 0.0241(2) Uani 1 1 d . .
C13 C 0.41017(8) 0.4231(5) 0.15437(15) 0.0227(7) Uani 1 1 d . .
C14 C 0.38662(8) 0.3527(5) 0.09839(15) 0.0242(7) Uani 1 1 d . .
H14 H 0.3636 0.4016 0.0799 0.029 Uiso 1 1 calc R U
C15 C 0.39964(8) 0.2004(5) 0.07058(15) 0.0237(7) Uani 1 1 d . .
C16 C 0.43386(8) 0.1564(5) 0.10667(15) 0.0226(6) Uani 1 1 d . .
Si1 Si 0.29728(2) -0.31730(15) -0.08319(4) 0.0269(2) Uani 1 1 d . .
C17 C 0.29014(12) -0.4200(9) -0.0176(2) 0.0571(13) Uani 1 1 d . .
H17 H 0.3070 -0.5301 0.0030 0.086 Uiso 1 1 calc R U
H17A H 0.2670 -0.4782 -0.0324 0.086 Uiso 1 1 calc R U
H17B H 0.2928 -0.3054 0.0107 0.086 Uiso 1 1 calc R U
C18 C 0.30915(11) -0.5336(7) -0.1224(2) 0.0491(11) Uani 1 1 d . .
H18 H 0.3145 -0.4740 -0.1542 0.074 Uiso 1 1 calc R U
H18A H 0.2899 -0.6313 -0.1405 0.074 Uiso 1 1 calc R U
H18B H 0.3292 -0.6084 -0.0932 0.074 Uiso 1 1 calc R U
C19 C 0.25720(9) -0.1788(6) -0.13721(19) 0.0367(9) Uani 1 1 d . .
C20 C 0.24915(12) 0.0062(7) -0.1055(2) 0.0535(12) Uani 1 1 d . .
H20 H 0.2292 0.0822 -0.1346 0.080 Uiso 1 1 calc R U
H20A H 0.2689 0.1008 -0.0892 0.080 Uiso 1 1 calc R U
H20B H 0.2442 -0.0462 -0.0725 0.080 Uiso 1 1 calc R U
C21 C 0.22681(10) -0.3358(7) -0.1611(2) 0.0520(12) Uani 1 1 d . .
H21 H 0.2219 -0.3826 -0.1276 0.078 Uiso 1 1 calc R U
H21A H 0.2329 -0.4571 -0.1791 0.078 Uiso 1 1 calc R U
H21B H 0.2065 -0.2669 -0.1917 0.078 Uiso 1 1 calc R U
C22 C 0.26249(13) -0.0952(7) -0.1920(2) 0.0516(12) Uani 1 1 d . .
H22 H 0.2414 -0.0267 -0.2205 0.077 Uiso 1 1 calc R U
H22A H 0.2680 -0.2124 -0.2122 0.077 Uiso 1 1 calc R U
H22B H 0.2814 0.0062 -0.1780 0.077 Uiso 1 1 calc R U
Si2 Si 0.40423(2) 0.61679(14) 0.20713(4) 0.0243(2) Uani 1 1 d . .
C23 C 0.44712(10) 0.7328(7) 0.25563(19) 0.0403(9) Uani 1 1 d . .
H23 H 0.4634 0.6201 0.2762 0.060 Uiso 1 1 calc R U
H23A H 0.4451 0.8259 0.2857 0.060 Uiso 1 1 calc R U
H23B H 0.4553 0.8130 0.2304 0.060 Uiso 1 1 calc R U
C24 C 0.37320(11) 0.8197(6) 0.15956(18) 0.0375(9) Uani 1 1 d . .
H24 H 0.3838 0.9031 0.1385 0.056 Uiso 1 1 calc R U
H24A H 0.3670 0.9117 0.1854 0.056 Uiso 1 1 calc R U
H24B H 0.3526 0.7509 0.1299 0.056 Uiso 1 1 calc R U
C25 C 0.38535(10) 0.4761(6) 0.25421(16) 0.0303(8) Uani 1 1 d . .
C26 C 0.40995(12) 0.3056(7) 0.29227(19) 0.0441(10) Uani 1 1 d . .
H26 H 0.4320 0.3690 0.3185 0.066 Uiso 1 1 calc R U
H26A H 0.4133 0.2026 0.2656 0.066 Uiso 1 1 calc R U
H26B H 0.4003 0.2357 0.3171 0.066 Uiso 1 1 calc R U
C27 C 0.37930(11) 0.6358(7) 0.29576(18) 0.0411(9) Uani 1 1 d . .
H27 H 0.3720 0.5619 0.3233 0.062 Uiso 1 1 calc R U
H27A H 0.3615 0.7353 0.2712 0.062 Uiso 1 1 calc R U
H27B H 0.4006 0.7120 0.3193 0.062 Uiso 1 1 calc R U
C28 C 0.35048(10) 0.3768(6) 0.21239(19) 0.0390(9) Uani 1 1 d . .
H28 H 0.3538 0.2774 0.1848 0.058 Uiso 1 1 calc R U
H28A H 0.3346 0.4872 0.1889 0.058 Uiso 1 1 calc R U
H28B H 0.3410 0.3029 0.2369 0.058 Uiso 1 1 calc R U

loop_
_atom_site_aniso_label
_atom_site_aniso_U_11
_atom_site_aniso_U_22
_atom_site_aniso_U_33
_atom_site_aniso_U_23
_atom_site_aniso_U_13
_atom_site_aniso_U_12
S1 0.0234(4) 0.0176(4) 0.0259(4) -0.0019(3) 0.0126(3) -0.0005(3)
C1 0.0206(15) 0.0233(15) 0.0224(16) 0.0031(12) 0.0080(13) 0.0039(12)
C2 0.0233(16) 0.0225(15) 0.0303(18) -0.0023(13) 0.0127(14) 0.0010(12)
C3 0.0210(15) 0.0222(15) 0.0237(17) 0.0007(13) 0.0084(13) 0.0016(12)
C4 0.0212(14) 0.0196(14) 0.0159(15) 0.0032(11) 0.0069(12) 0.0010(11)
S2 0.0221(4) 0.0178(4) 0.0286(5) -0.0015(3) 0.0119(3) 0.0003(3)
C5 0.0197(15) 0.0227(15) 0.0219(16) -0.0021(12) 0.0111(12) -0.0014(12)
C6 0.0251(15) 0.0220(15) 0.0263(17) -0.0014(13) 0.0147(13) -0.0043(12)
C7 0.0291(17) 0.0177(15) 0.0251(17) -0.0011(12) 0.0121(14) 0.0009(12)
C8 0.0209(14) 0.0176(14) 0.0204(15) 0.0026(11) 0.0100(12) 0.0040(11)
S3 0.0246(4) 0.0307(5) 0.0225(4) -0.0063(3) 0.0110(3) -0.0049(3)
C9 0.0228(16) 0.0284(17) 0.0300(18) -0.0029(14) 0.0113(14) 0.0000(13)
C10 0.0220(16) 0.0329(18) 0.0199(16) -0.0011(13) 0.0091(13) 0.0007(13)
C11 0.0257(15) 0.0212(15) 0.0197(15) -0.0014(12) 0.0109(13) 0.0013(12)
C12 0.0224(15) 0.0210(15) 0.0226(16) 0.0000(12) 0.0094(13) 0.0007(12)
S4 0.0233(4) 0.0250(4) 0.0222(4) -0.0037(3) 0.0081(3) 0.0006(3)
C13 0.0234(15) 0.0190(15) 0.0243(16) -0.0016(12) 0.0090(13) 0.0016(12)
C14 0.0262(16) 0.0230(15) 0.0235(17) 0.0012(13) 0.0109(13) 0.0021(13)
C15 0.0240(16) 0.0246(16) 0.0235(16) -0.0026(13) 0.0111(13) -0.0032(12)
C16 0.0241(15) 0.0224(15) 0.0217(16) -0.0011(12) 0.0102(13) -0.0004(12)
Si1 0.0235(5) 0.0272(5) 0.0282(5) 0.0006(4) 0.0095(4) -0.0028(3)
C17 0.047(3) 0.075(3) 0.044(3) 0.018(2) 0.014(2) -0.021(2)
C18 0.038(2) 0.033(2) 0.073(3) -0.013(2) 0.021(2) -0.0041(17)
C19 0.0255(17) 0.0290(19) 0.044(2) -0.0011(16) 0.0037(16) -0.0016(14)
C20 0.036(2) 0.040(2) 0.078(3) -0.003(2) 0.018(2) 0.0058(18)
C21 0.030(2) 0.040(2) 0.064(3) 0.002(2) 0.000(2) -0.0056(18)
C22 0.062(3) 0.038(2) 0.035(2) 0.0071(18) 0.002(2) -0.002(2)
Si2 0.0299(5) 0.0210(4) 0.0209(5) -0.0022(3) 0.0100(4) 0.0024(4)
C23 0.041(2) 0.039(2) 0.038(2) -0.0130(17) 0.0144(18) -0.0069(17)
C24 0.054(2) 0.0263(18) 0.032(2) 0.0027(15) 0.0191(18) 0.0105(16)
C25 0.040(2) 0.0313(18) 0.0221(17) -0.0004(14) 0.0157(15) 0.0051(15)
C26 0.051(2) 0.048(2) 0.036(2) 0.0206(19) 0.0218(19) 0.0151(19)
C27 0.047(2) 0.052(2) 0.029(2) -0.0049(18) 0.0205(18) 0.0023(19)
C28 0.038(2) 0.040(2) 0.046(2) -0.0026(18) 0.0242(19) -0.0008(17)

loop_
_atom_type_symbol
_atom_type_description
_atom_type_scat_dispersion_real
_atom_type_scat_dispersion_imag
_atom_type_scat_source
C C 0.0033 0.0016 'International Tables Vol C Tables 4.2.6.8 and 6.1.1.4'
H H 0.0000 0.0000 'International Tables Vol C Tables 4.2.6.8 and 6.1.1.4'
Si Si 0.0817 0.0704 'International Tables Vol C Tables 4.2.6.8 and 6.1.1.4'
S S 0.1246 0.1234 'International Tables Vol C Tables 4.2.6.8 and 6.1.1.4'

loop_
_geom_angle_atom_site_label_1
_geom_angle_atom_site_label_2
_geom_angle_atom_site_label_3
_geom_angle
_geom_angle_site_symmetry_1
_geom_angle_site_symmetry_3
C4 S1 C1 92.53(15) . .
C2 C1 C12 130.2(3) . .
C2 C1 S1 110.7(2) . .
C12 C1 S1 119.1(2) . .
C1 C2 C3 112.8(3) . .
C4 C3 C2 113.0(3) . .
C3 C4 C8 128.7(3) . 5_655
C3 C4 S1 111.0(2) . .
C8 C4 S1 120.3(2) 5_655 .
C8 S2 C5 92.07(14) . .
C6 C5 C16 129.5(3) . .
C6 C5 S2 110.7(2) . .
C16 C5 S2 119.8(2) . .
C5 C6 C7 113.3(3) . .
C8 C7 C6 113.2(3) . .
C7 C8 C4 128.7(3) . 5_655
C7 C8 S2 110.7(2) . .
C4 C8 S2 120.3(2) 5_655 .
C9 S3 C12 93.88(16) . .
C10 C9 S3 108.7(2) . .
C10 C9 Si1 130.2(3) . .
S3 C9 Si1 121.0(2) . .
C9 C10 C11 115.5(3) . .
C12 C11 C10 111.1(3) . .
C12 C11 C15 125.6(3) . .
C10 C11 C15 123.1(3) . .
C11 C12 C1 130.3(3) . .
C11 C12 S3 110.8(2) . .
C1 C12 S3 118.9(2) . .
C16 S4 C13 93.58(16) . .
C14 C13 S4 109.2(2) . .
C14 C13 Si2 129.3(2) . .
S4 C13 Si2 121.47(18) . .
C13 C14 C15 114.8(3) . .
C16 C15 C14 111.2(3) . .
C16 C15 C11 124.1(3) . .
C14 C15 C11 124.6(3) . .
C15 C16 C5 128.2(3) . .
C15 C16 S4 111.2(2) . .
C5 C16 S4 120.4(2) . .
C18 Si1 C9 107.23(18) . .
C18 Si1 C17 111.3(2) . .
C9 Si1 C17 108.03(19) . .
C18 Si1 C19 110.8(2) . .
C9 Si1 C19 110.46(16) . .
C17 Si1 C19 109.0(2) . .
C20 C19 C22 108.9(4) . .
C20 C19 C21 110.4(4) . .
C22 C19 C21 108.0(4) . .
C20 C19 Si1 110.1(3) . .
C22 C19 Si1 109.7(3) . .
C21 C19 Si1 109.6(3) . .
C24 Si2 C23 111.9(2) . .
C24 Si2 C13 107.35(16) . .
C23 Si2 C13 107.81(16) . .
C24 Si2 C25 109.03(18) . .
C23 Si2 C25 111.52(18) . .
C13 Si2 C25 109.15(15) . .
C26 C25 C27 109.8(3) . .
C26 C25 C28 109.7(3) . .
C27 C25 C28 108.4(3) . .
C26 C25 Si2 109.9(3) . .
C27 C25 Si2 109.2(3) . .
C28 C25 Si2 109.9(2) . .

loop_
_geom_bond_atom_site_label_1
_geom_bond_atom_site_label_2
_geom_bond_distance
_geom_bond_site_symmetry_2
S1 C4 1.726(3) .
S1 C1 1.732(3) .
C1 C2 1.381(4) .
C1 C12 1.457(4) .
C2 C3 1.427(4) .
C3 C4 1.375(4) .
C4 C8 1.467(4) 5_655
S2 C8 1.733(3) .
S2 C5 1.738(3) .
C5 C6 1.372(4) .
C5 C16 1.473(4) .
C6 C7 1.415(4) .
C7 C8 1.375(4) .
C8 C4 1.468(4) 5_655
S3 C9 1.732(4) .
S3 C12 1.734(3) .
C9 C10 1.379(5) .
C9 Si1 1.876(3) .
C10 C11 1.438(5) .
C11 C12 1.387(4) .
C11 C15 1.484(4) .
S4 C16 1.726(3) .
S4 C13 1.726(3) .
C13 C14 1.386(5) .
C13 Si2 1.884(3) .
C14 C15 1.433(4) .
C15 C16 1.387(4) .
Si1 C18 1.874(4) .
Si1 C17 1.879(4) .
Si1 C19 1.888(4) .
C19 C20 1.532(6) .
C19 C22 1.551(6) .
C19 C21 1.552(5) .
Si2 C24 1.868(4) .
Si2 C23 1.871(4) .
Si2 C25 1.900(4) .
C25 C26 1.527(5) .
C25 C27 1.540(5) .
C25 C28 1.548(5) .

loop_
_geom_torsion_atom_site_label_1
_geom_torsion_atom_site_label_2
_geom_torsion_atom_site_label_3
_geom_torsion_atom_site_label_4
_geom_torsion
_geom_torsion_site_symmetry_4
C4 S1 C1 C2 0.4(3) .
C4 S1 C1 C12 178.8(3) .
C12 C1 C2 C3 -178.6(3) .
S1 C1 C2 C3 -0.4(4) .
C1 C2 C3 C4 0.1(4) .
C2 C3 C4 C8 -176.7(3) 5_655
C2 C3 C4 S1 0.2(3) .
C1 S1 C4 C3 -0.3(2) .
C1 S1 C4 C8 176.9(3) 5_655
C8 S2 C5 C6 0.9(3) .
C8 S2 C5 C16 -178.8(3) .
C16 C5 C6 C7 179.2(3) .
S2 C5 C6 C7 -0.5(4) .
C5 C6 C7 C8 -0.4(4) .
C6 C7 C8 C4 -172.9(3) 5_655
C6 C7 C8 S2 1.0(4) .
C5 S2 C8 C7 -1.1(3) .
C5 S2 C8 C4 173.4(3) 5_655
C12 S3 C9 C10 0.5(3) .
C12 S3 C9 Si1 -176.1(2) .
S3 C9 C10 C11 -2.2(4) .
Si1 C9 C10 C11 174.0(3) .
C9 C10 C11 C12 3.2(4) .
C9 C10 C11 C15 -172.1(3) .
C10 C11 C12 C1 179.8(3) .
C15 C11 C12 C1 -5.0(5) .
C10 C11 C12 S3 -2.6(3) .
C15 C11 C12 S3 172.6(3) .
C2 C1 C12 C11 -53.4(5) .
S1 C1 C12 C11 128.5(3) .
C2 C1 C12 S3 129.2(3) .
S1 C1 C12 S3 -48.9(3) .
C9 S3 C12 C11 1.2(3) .
C9 S3 C12 C1 179.1(3) .
C16 S4 C13 C14 -0.5(3) .
C16 S4 C13 Si2 178.9(2) .
S4 C13 C14 C15 0.5(4) .
Si2 C13 C14 C15 -178.8(2) .
C13 C14 C15 C16 -0.2(4) .
C13 C14 C15 C11 176.9(3) .
C12 C11 C15 C16 -53.3(5) .
C10 C11 C15 C16 121.3(4) .
C12 C11 C15 C14 129.9(4) .
C10 C11 C15 C14 -55.5(5) .
C14 C15 C16 C5 176.2(3) .
C11 C15 C16 C5 -1.0(5) .
C14 C15 C16 S4 -0.2(4) .
C11 C15 C16 S4 -177.3(3) .
C6 C5 C16 C15 -55.3(5) .
S2 C5 C16 C15 124.4(3) .
C6 C5 C16 S4 120.7(3) .
S2 C5 C16 S4 -59.6(3) .
C13 S4 C16 C15 0.4(3) .
C13 S4 C16 C5 -176.3(3) .
C10 C9 Si1 C18 -141.7(4) .
S3 C9 Si1 C18 34.1(3) .
C10 C9 Si1 C17 -21.6(4) .
S3 C9 Si1 C17 154.2(3) .
C10 C9 Si1 C19 97.5(4) .
S3 C9 Si1 C19 -86.7(2) .
C18 Si1 C19 C20 -176.4(3) .
C9 Si1 C19 C20 -57.7(3) .
C17 Si1 C19 C20 60.8(3) .
C18 Si1 C19 C22 -56.5(3) .
C9 Si1 C19 C22 62.2(3) .
C17 Si1 C19 C22 -179.3(3) .
C18 Si1 C19 C21 61.9(4) .
C9 Si1 C19 C21 -179.4(3) .
C17 Si1 C19 C21 -60.9(4) .
C14 C13 Si2 C24 -34.6(4) .
S4 C13 Si2 C24 146.2(2) .
C14 C13 Si2 C23 -155.3(3) .
S4 C13 Si2 C23 25.5(3) .
C14 C13 Si2 C25 83.4(3) .
S4 C13 Si2 C25 -95.8(2) .
C24 Si2 C25 C26 178.6(3) .
C23 Si2 C25 C26 -57.4(3) .
C13 Si2 C25 C26 61.6(3) .
C24 Si2 C25 C27 -61.0(3) .
C23 Si2 C25 C27 63.0(3) .
C13 Si2 C25 C27 -178.0(2) .
C24 Si2 C25 C28 57.7(3) .
C23 Si2 C25 C28 -178.3(2) .
C13 Si2 C25 C28 -59.2(3) .
